data_4078132
loop_
_publ_author_name
'Yuki, Masahiro'
'Miyake, Yoshihiro'
'Nishibayashi, Yoshiaki'

_publ_section_title
;
 Synthesis of Sulfur- and Nitrogen-Bridged Diiron Complexes and Catalytic
 Behavior toward Hydrazines
;
_journal_issue 8
_journal_name_full Organometallics
_journal_page_first 2953
_journal_paper_doi 10.1021/om300134t
_journal_volume 31
_journal_year 2012
_chemical_formula_sum 'C47 H69 Fe2 S3 Si3'
_chemical_formula_weight 926.17
_chemical_name_systematic
;
 ?
;
_space_group_IT_number 173
_symmetry_cell_setting hexagonal
_symmetry_space_group_name_Hall 'P 6c'
_symmetry_space_group_name_H-M 'P 63'
_atom_sites_solution_hydrogens geom
_atom_sites_solution_primary direct
_atom_sites_solution_secondary difmap
_audit_creation_method SHELXL-97
_cell_angle_alpha 90.00
_cell_angle_beta 90.00
_cell_angle_gamma 120.00
_cell_formula_units_Z 6
_cell_length_a 24.6933(5)
_cell_length_b 24.6933(5)
_cell_length_c 13.8075(3)
_cell_measurement_temperature 173(1)
_cell_volume 7291.3(3)
_computing_structure_refinement 'SHELXL-97 (Sheldrick, 2008)'
_diffrn_ambient_temperature 173(1)
_diffrn_measured_fraction_theta_full 0.997
_diffrn_measured_fraction_theta_max 0.997
_diffrn_radiation_monochromator graphite
_diffrn_radiation_source 'fine-focus sealed tube'
_diffrn_radiation_type MoK\a
_diffrn_radiation_wavelength 0.71069
_diffrn_reflns_av_R_equivalents 0.0334
_diffrn_reflns_av_sigmaI/netI 0.0246
_diffrn_reflns_limit_h_max 31
_diffrn_reflns_limit_h_min -31
_diffrn_reflns_limit_k_max 31
_diffrn_reflns_limit_k_min -31
_diffrn_reflns_limit_l_max 17
_diffrn_reflns_limit_l_min -17
_diffrn_reflns_number 66521
_diffrn_reflns_theta_full 27.46
_diffrn_reflns_theta_max 27.46
_diffrn_reflns_theta_min 3.10
_exptl_absorpt_coefficient_mu 0.830
_exptl_absorpt_correction_T_max 1.0000
_exptl_absorpt_correction_T_min 0.8225
_exptl_absorpt_correction_type numerical
_exptl_absorpt_process_details
;
    Higashi, T. (1999). Program for Absorption Correction.
    Rigaku Corporation, Tokyo, Japan.
;
_exptl_crystal_colour dark-green
_exptl_crystal_density_diffrn 1.266
_exptl_crystal_density_method 'not measured'
_exptl_crystal_description prism
_exptl_crystal_F_000 2958
_exptl_crystal_size_max 0.50
_exptl_crystal_size_mid 0.30
_exptl_crystal_size_min 0.30
_refine_diff_density_max 0.331
_refine_diff_density_min -0.272
_refine_diff_density_rms 0.052
_refine_ls_extinction_method none
_refine_ls_goodness_of_fit_ref 1.058
_refine_ls_hydrogen_treatment riding
_refine_ls_matrix_type full
_refine_ls_number_parameters 515
_refine_ls_number_reflns 11049
_refine_ls_number_restraints 1
_refine_ls_restrained_S_all 1.058
_refine_ls_R_factor_all 0.0439
_refine_ls_R_factor_gt 0.0350
_refine_ls_shift/su_max 0.002
_refine_ls_shift/su_mean 0.000
_refine_ls_structure_factor_coef Fsqd
_refine_ls_weighting_details 'calc w=1/[\s^2^(Fo^2^)+(0.0456P)^2^+1.1743P] where P=(Fo^2^+2Fc^2^)/3'
_refine_ls_weighting_scheme calc
_refine_ls_wR_factor_gt 0.0841
_refine_ls_wR_factor_ref 0.0873
_reflns_number_gt 9638
_reflns_number_total 11049
_reflns_threshold_expression >2\s(I)
_cod_data_source_file om300134t_si_002.cif
_cod_data_source_block complex3
_cod_database_code 4078132

loop_
_symmetry_equiv_pos_as_xyz
'x, y, z'
'-x, -y, z+1/2'
'-y, x-y, z'
'-x+y, -x, z'
'x-y, x, z+1/2'
'y, -x+y, z+1/2'

loop_
_atom_site_label
_atom_site_type_symbol
_atom_site_fract_x
_atom_site_fract_y
_atom_site_fract_z
_atom_site_U_iso_or_equiv
_atom_site_adp_type
_atom_site_occupancy
_atom_site_symmetry_multiplicity
_atom_site_calc_flag
_atom_site_refinement_flags
Fe1 Fe 0.672087(18) 0.999497(14) 0.79116(4) 0.02172(15) Uani 1 1 d .
Fe2 Fe 0.661379(17) 0.999600(14) 0.59613(4) 0.02165(15) Uani 1 1 d .
S1 S 0.74994(3) 1.02457(3) 0.68088(6) 0.02155(19) Uani 1 1 d .
S2 S 0.64148(3) 1.05775(3) 0.70292(7) 0.02315(18) Uani 1 1 d .
Si1 Si 0.90915(4) 1.06650(5) 0.66902(9) 0.0345(2) Uani 1 1 d .
S3 S 0.60849(3) 0.91596(3) 0.69580(7) 0.02444(15) Uani 1 1 d .
Si3 Si 0.49191(4) 0.75661(4) 0.70790(9) 0.0373(2) Uani 1 1 d .
Si2 Si 0.59904(4) 1.17485(4) 0.70233(10) 0.0401(2) Uani 1 1 d .
C21 C 0.81140(14) 1.10503(14) 0.6804(3) 0.0272(7) Uani 1 1 d .
C30 C 0.56116(13) 1.03787(14) 0.7127(2) 0.0239(7) Uani 1 1 d .
C14 C 0.59766(13) 0.96903(14) 0.4808(2) 0.0287(7) Uani 1 1 d .
C5 C 0.73602(15) 1.03048(15) 0.9078(2) 0.0305(7) Uani 1 1 d .
C35 C 0.51368(14) 0.97670(14) 0.7187(2) 0.0296(8) Uani 1 1 d .
H35 H 0.5238 0.9452 0.7189 0.036 Uiso 1 1 calc R
C1 C 0.70201(14) 0.96614(15) 0.9082(2) 0.0324(7) Uani 1 1 d .
C39 C 0.62774(14) 0.85452(13) 0.6899(3) 0.0273(6) Uani 1 1 d .
C32 C 0.48258(15) 1.06828(16) 0.7185(3) 0.0372(9) Uani 1 1 d .
H32 H 0.4716 1.0992 0.7181 0.045 Uiso 1 1 calc R
C34 C 0.45133(15) 0.96030(16) 0.7246(2) 0.0346(8) Uani 1 1 d .
H34 H 0.4203 0.9185 0.7277 0.041 Uiso 1 1 calc R
C31 C 0.54658(13) 1.08691(13) 0.7116(3) 0.0296(7) Uani 1 1 d .
C11 C 0.69996(17) 0.9966(2) 0.4622(3) 0.0622(12) Uani 1 1 d .
C26 C 0.79695(14) 1.15323(14) 0.6862(3) 0.0330(7) Uani 1 1 d .
H26 H 0.7554 1.1432 0.6905 0.040 Uiso 1 1 calc R
C22 C 0.87376(13) 1.11915(14) 0.6735(3) 0.0321(8) Uani 1 1 d .
C44 C 0.68957(14) 0.86897(14) 0.6778(3) 0.0342(8) Uani 1 1 d .
H44 H 0.7209 0.9106 0.6729 0.041 Uiso 1 1 calc R
C43 C 0.70503(17) 0.82250(15) 0.6730(3) 0.0396(8) Uani 1 1 d .
H43 H 0.7466 0.8330 0.6655 0.047 Uiso 1 1 calc R
C33 C 0.43575(15) 1.00722(16) 0.7257(2) 0.0359(8) Uani 1 1 d .
H33 H 0.3942 0.9973 0.7312 0.043 Uiso 1 1 calc R
C23 C 0.91997(15) 1.18305(16) 0.6745(3) 0.0407(9) Uani 1 1 d .
H23 H 0.9618 1.1937 0.6711 0.049 Uiso 1 1 calc R
C10 C 0.80623(13) 1.07008(15) 0.9083(3) 0.0517(9) Uani 1 1 d .
H10A H 0.8212 1.0753 0.9738 0.078 Uiso 1 1 calc R
H10B H 0.8184 1.1103 0.8807 0.078 Uiso 1 1 calc R
H10C H 0.8238 1.0499 0.8709 0.078 Uiso 1 1 calc R
C3 C 0.63373(17) 1.0031(2) 0.9241(3) 0.0611(12) Uani 1 1 d .
C40 C 0.57942(13) 0.79208(13) 0.6963(3) 0.0308(6) Uani 1 1 d .
C25 C 0.84371(15) 1.21557(14) 0.6857(3) 0.0400(8) Uani 1 1 d .
H25 H 0.8334 1.2469 0.6888 0.048 Uiso 1 1 calc R
C29 C 0.95744(19) 1.0854(2) 0.5564(3) 0.0522(10) Uani 1 1 d .
H29A H 0.9780 1.0611 0.5548 0.078 Uiso 1 1 calc R
H29B H 0.9882 1.1291 0.5560 0.078 Uiso 1 1 calc R
H29C H 0.9309 1.0757 0.5007 0.078 Uiso 1 1 calc R
C42 C 0.65912(17) 0.76077(16) 0.6793(3) 0.0452(9) Uani 1 1 d .
H42 H 0.6693 0.7293 0.6761 0.054 Uiso 1 1 calc R
C15 C 0.64077(17) 0.94467(16) 0.4689(2) 0.0423(8) Uani 1 1 d .
C24 C 0.90556(15) 1.23085(15) 0.6805(3) 0.0469(9) Uani 1 1 d .
H24 H 0.9372 1.2725 0.6809 0.056 Uiso 1 1 calc R
C38 C 0.5745(2) 1.2012(2) 0.5925(3) 0.0597(12) Uani 1 1 d .
H38A H 0.5965 1.2461 0.5903 0.090 Uiso 1 1 calc R
H38B H 0.5303 1.1858 0.5953 0.090 Uiso 1 1 calc R
H38C H 0.5840 1.1853 0.5356 0.090 Uiso 1 1 calc R
C20 C 0.6210(2) 0.87775(17) 0.4566(3) 0.0886(15) Uani 1 1 d .
H20A H 0.6153 0.8673 0.3890 0.133 Uiso 1 1 calc R
H20B H 0.5824 0.8525 0.4904 0.133 Uiso 1 1 calc R
H20C H 0.6526 0.8700 0.4825 0.133 Uiso 1 1 calc R
C41 C 0.59792(15) 0.74625(14) 0.6902(3) 0.0402(8) Uani 1 1 d .
H41 H 0.5672 0.7043 0.6938 0.048 Uiso 1 1 calc R
C19 C 0.52738(13) 0.92810(15) 0.4834(3) 0.0464(8) Uani 1 1 d .
H19A H 0.5099 0.9469 0.5243 0.070 Uiso 1 1 calc R
H19B H 0.5166 0.8877 0.5084 0.070 Uiso 1 1 calc R
H19C H 0.5110 0.9237 0.4190 0.070 Uiso 1 1 calc R
C4 C 0.69363(17) 1.05523(17) 0.9164(2) 0.0455(9) Uani 1 1 d .
C45 C 0.45782(14) 0.80828(16) 0.7179(4) 0.0528(13) Uani 1 1 d .
H45A H 0.4673 0.8333 0.6604 0.079 Uiso 1 1 calc R
H45B H 0.4752 0.8351 0.7732 0.079 Uiso 1 1 calc R
H45C H 0.4133 0.7833 0.7252 0.079 Uiso 1 1 calc R
C28 C 0.9607(2) 1.0864(2) 0.7788(3) 0.0607(12) Uani 1 1 d .
H28A H 0.9376 1.0851 0.8355 0.091 Uiso 1 1 calc R
H28B H 0.9962 1.1276 0.7716 0.091 Uiso 1 1 calc R
H28C H 0.9748 1.0567 0.7855 0.091 Uiso 1 1 calc R
C13 C 0.63170(13) 1.03300(15) 0.4772(2) 0.0290(6) Uani 1 1 d .
C17 C 0.74936(15) 1.11849(19) 0.4567(3) 0.0925(17) Uani 1 1 d .
H17A H 0.7860 1.1240 0.4897 0.139 Uiso 1 1 calc R
H17B H 0.7368 1.1463 0.4836 0.139 Uiso 1 1 calc R
H17C H 0.7585 1.1275 0.3891 0.139 Uiso 1 1 calc R
C46 C 0.46877(19) 0.7081(2) 0.8208(3) 0.0527(10) Uani 1 1 d .
H46A H 0.4888 0.7345 0.8756 0.079 Uiso 1 1 calc R
H46B H 0.4814 0.6772 0.8159 0.079 Uiso 1 1 calc R
H46C H 0.4242 0.6877 0.8287 0.079 Uiso 1 1 calc R
C16 C 0.76046(18) 0.9950(3) 0.4443(3) 0.1081(19) Uani 1 1 d .
H16A H 0.7547 0.9551 0.4637 0.162 Uiso 1 1 calc R
H16B H 0.7938 1.0274 0.4814 0.162 Uiso 1 1 calc R
H16C H 0.7708 1.0015 0.3767 0.162 Uiso 1 1 calc R
C36 C 0.68520(15) 1.20887(15) 0.6939(5) 0.0569(10) Uani 1 1 d .
H36A H 0.6952 1.1938 0.6364 0.085 Uiso 1 1 calc R
H36B H 0.6998 1.1967 0.7497 0.085 Uiso 1 1 calc R
H36C H 0.7051 1.2536 0.6914 0.085 Uiso 1 1 calc R
C27 C 0.85553(16) 0.97984(15) 0.6672(4) 0.0565(14) Uani 1 1 d .
H27A H 0.8287 0.9686 0.6117 0.085 Uiso 1 1 calc R
H27B H 0.8306 0.9672 0.7251 0.085 Uiso 1 1 calc R
H27C H 0.8798 0.9593 0.6641 0.085 Uiso 1 1 calc R
C18 C 0.60706(15) 1.07723(14) 0.4789(3) 0.0469(8) Uani 1 1 d .
H18A H 0.5956 1.0822 0.4145 0.070 Uiso 1 1 calc R
H18B H 0.6388 1.1171 0.5032 0.070 Uiso 1 1 calc R
H18C H 0.5710 1.0609 0.5203 0.070 Uiso 1 1 calc R
C6 C 0.72612(18) 0.92149(16) 0.9067(3) 0.0571(10) Uani 1 1 d .
H6A H 0.7638 0.9388 0.8690 0.086 Uiso 1 1 calc R
H6B H 0.6953 0.8827 0.8784 0.086 Uiso 1 1 calc R
H6C H 0.7348 0.9142 0.9717 0.086 Uiso 1 1 calc R
C47 C 0.4558(2) 0.7064(2) 0.5993(3) 0.0626(12) Uani 1 1 d .
H47A H 0.4111 0.6843 0.6059 0.094 Uiso 1 1 calc R
H47B H 0.4701 0.6768 0.5938 0.094 Uiso 1 1 calc R
H47C H 0.4675 0.7321 0.5423 0.094 Uiso 1 1 calc R
C37 C 0.5838(2) 1.2084(2) 0.8137(3) 0.0604(12) Uani 1 1 d .
H37A H 0.6094 1.2531 0.8126 0.091 Uiso 1 1 calc R
H37B H 0.5936 1.1922 0.8701 0.091 Uiso 1 1 calc R
H37C H 0.5405 1.1970 0.8155 0.091 Uiso 1 1 calc R
C9 C 0.7137(2) 1.12274(18) 0.9231(3) 0.0975(18) Uani 1 1 d .
H9A H 0.6815 1.1296 0.8973 0.146 Uiso 1 1 calc R
H9B H 0.7515 1.1466 0.8866 0.146 Uiso 1 1 calc R
H9C H 0.7211 1.1357 0.9896 0.146 Uiso 1 1 calc R
C8 C 0.57379(19) 1.0054(3) 0.9445(3) 0.125(2) Uani 1 1 d .
H8A H 0.5765 1.0416 0.9138 0.187 Uiso 1 1 calc R
H8B H 0.5690 1.0077 1.0131 0.187 Uiso 1 1 calc R
H8C H 0.5384 0.9684 0.9193 0.187 Uiso 1 1 calc R
C7 C 0.58442(16) 0.88140(19) 0.9321(3) 0.1041(19) Uani 1 1 d .
H7A H 0.5795 0.8704 0.9995 0.156 Uiso 1 1 calc R
H7B H 0.5949 0.8543 0.8969 0.156 Uiso 1 1 calc R
H7C H 0.5461 0.8769 0.9074 0.156 Uiso 1 1 calc R
C2 C 0.63613(14) 0.94837(17) 0.9203(3) 0.0460(9) Uani 1 1 d .
C12 C 0.69792(14) 1.05280(16) 0.4684(2) 0.0419(8) Uani 1 1 d .

loop_
_atom_site_aniso_label
_atom_site_aniso_U_11
_atom_site_aniso_U_22
_atom_site_aniso_U_33
_atom_site_aniso_U_23
_atom_site_aniso_U_13
_atom_site_aniso_U_12
Fe1 0.0210(2) 0.0240(3) 0.0208(3) 0.00073(13) -0.00074(18) 0.01183(17)
Fe2 0.0202(2) 0.0237(2) 0.0225(3) -0.00075(13) -0.00027(18) 0.01211(16)
S1 0.0177(3) 0.0217(3) 0.0252(5) 0.0004(3) 0.0003(3) 0.0098(3)
S2 0.0207(3) 0.0211(3) 0.0289(4) 0.0004(4) 0.0003(3) 0.0114(3)
Si1 0.0232(4) 0.0410(5) 0.0423(5) 0.0048(4) 0.0015(4) 0.0183(4)
S3 0.0196(3) 0.0192(3) 0.0343(3) -0.0001(4) -0.0005(4) 0.0095(3)
Si3 0.0276(4) 0.0246(4) 0.0514(6) 0.0036(4) -0.0022(4) 0.0068(3)
Si2 0.0409(5) 0.0299(4) 0.0571(5) 0.0027(4) 0.0045(5) 0.0234(4)
C21 0.0242(14) 0.0234(14) 0.0309(17) 0.0013(12) -0.0019(12) 0.0096(12)
C30 0.0238(13) 0.0309(14) 0.0225(16) -0.0012(12) -0.0003(11) 0.0177(11)
C14 0.0320(15) 0.0373(16) 0.0242(14) -0.0098(12) -0.0078(11) 0.0229(13)
C5 0.0332(15) 0.0404(16) 0.0219(14) -0.0054(12) -0.0063(11) 0.0214(13)
C35 0.0288(14) 0.0322(15) 0.0340(18) -0.0003(12) -0.0009(12) 0.0200(12)
C1 0.0290(14) 0.0456(17) 0.0229(14) 0.0082(12) 0.0006(11) 0.0190(13)
C39 0.0301(14) 0.0239(14) 0.0315(14) 0.0013(12) -0.0004(13) 0.0162(12)
C32 0.0368(16) 0.0482(18) 0.042(2) 0.0010(14) 0.0008(14) 0.0326(15)
C34 0.0276(14) 0.0348(15) 0.0382(18) 0.0002(12) -0.0020(12) 0.0132(12)
C31 0.0314(14) 0.0314(14) 0.0319(18) 0.0023(13) 0.0002(13) 0.0201(12)
C11 0.057(2) 0.137(4) 0.0225(17) -0.002(3) 0.0007(17) 0.071(3)
C26 0.0246(14) 0.0277(15) 0.0443(18) 0.0011(12) 0.0011(12) 0.0114(12)
C22 0.0238(14) 0.0325(15) 0.035(2) 0.0032(13) 0.0010(13) 0.0103(12)
C44 0.0285(15) 0.0276(14) 0.049(2) -0.0015(13) -0.0012(13) 0.0160(12)
C43 0.0384(16) 0.0336(16) 0.054(2) -0.0003(14) -0.0011(15) 0.0235(14)
C33 0.0246(13) 0.0500(17) 0.0373(17) -0.0059(13) -0.0036(11) 0.0218(13)
C23 0.0224(15) 0.0374(17) 0.057(2) -0.0006(15) 0.0036(14) 0.0110(13)
C10 0.0339(15) 0.0592(19) 0.0394(18) 0.0032(15) -0.0126(13) 0.0063(14)
C3 0.054(2) 0.137(4) 0.0251(17) 0.010(3) 0.0089(17) 0.072(3)
C40 0.0270(14) 0.0242(13) 0.0385(14) -0.0015(13) -0.0028(13) 0.0107(12)
C25 0.0352(16) 0.0244(14) 0.056(2) -0.0015(13) 0.0011(13) 0.0119(13)
C29 0.052(2) 0.066(2) 0.050(2) 0.0071(18) 0.0162(18) 0.039(2)
C42 0.055(2) 0.0335(17) 0.060(2) -0.0023(14) -0.0030(16) 0.0310(16)
C15 0.060(2) 0.058(2) 0.0286(16) -0.0125(14) -0.0120(14) 0.0443(17)
C24 0.0286(16) 0.0312(16) 0.065(2) 0.0001(15) 0.0019(15) 0.0033(13)
C38 0.077(3) 0.059(2) 0.065(3) 0.0148(19) 0.008(2) 0.050(2)
C20 0.169(4) 0.093(3) 0.057(2) -0.049(2) -0.058(3) 0.106(3)
C41 0.0440(18) 0.0205(14) 0.0555(19) -0.0007(13) -0.0029(15) 0.0155(13)
C19 0.0300(14) 0.0495(17) 0.0429(19) 0.0006(14) -0.0108(13) 0.0074(12)
C4 0.070(2) 0.067(2) 0.0223(15) -0.0122(14) -0.0156(14) 0.051(2)
C45 0.0226(15) 0.0345(17) 0.095(4) 0.0041(19) 0.0013(18) 0.0093(13)
C28 0.052(2) 0.087(3) 0.062(3) 0.000(2) -0.008(2) 0.049(2)
C13 0.0248(13) 0.0388(16) 0.0239(14) 0.0027(12) 0.0001(11) 0.0163(12)
C17 0.0386(18) 0.120(3) 0.049(2) 0.049(2) -0.0025(15) -0.0126(19)
C46 0.043(2) 0.042(2) 0.062(2) 0.0111(16) 0.0041(16) 0.0124(17)
C16 0.086(3) 0.259(6) 0.0351(18) -0.022(3) -0.0011(19) 0.128(4)
C36 0.045(2) 0.0258(17) 0.097(3) 0.0065(17) -0.0011(19) 0.0159(15)
C27 0.0355(18) 0.0434(19) 0.101(4) 0.010(2) 0.009(2) 0.0276(16)
C18 0.0641(19) 0.0433(16) 0.0392(18) 0.0042(13) -0.0145(14) 0.0312(15)
C6 0.084(2) 0.0523(19) 0.046(2) -0.0021(15) -0.0244(17) 0.0427(18)
C47 0.049(2) 0.051(2) 0.059(3) -0.0093(18) -0.0079(19) 0.0028(19)
C37 0.075(3) 0.042(2) 0.069(3) -0.0076(17) 0.004(2) 0.033(2)
C9 0.196(5) 0.093(3) 0.059(3) -0.047(2) -0.063(3) 0.113(4)
C8 0.109(3) 0.318(7) 0.0278(17) 0.004(3) 0.011(2) 0.168(5)
C7 0.051(2) 0.121(3) 0.054(2) 0.057(2) -0.0095(17) -0.022(2)
C2 0.0294(15) 0.063(2) 0.0287(16) 0.0199(15) 0.0017(12) 0.0103(14)
C12 0.0294(15) 0.063(2) 0.0245(15) 0.0097(14) 0.0014(11) 0.0164(14)

loop_
_atom_type_symbol
_atom_type_description
_atom_type_scat_dispersion_real
_atom_type_scat_dispersion_imag
_atom_type_scat_source
C C 0.0033 0.0016 'International Tables Vol C Tables 4.2.6.8 and 6.1.1.4'
H H 0.0000 0.0000 'International Tables Vol C Tables 4.2.6.8 and 6.1.1.4'
Si Si 0.0817 0.0704 'International Tables Vol C Tables 4.2.6.8 and 6.1.1.4'
S S 0.1246 0.1234 'International Tables Vol C Tables 4.2.6.8 and 6.1.1.4'
Fe Fe 0.3463 0.8444 'International Tables Vol C Tables 4.2.6.8 and 6.1.1.4'

loop_
_geom_angle_atom_site_label_1
_geom_angle_atom_site_label_2
_geom_angle_atom_site_label_3
_geom_angle
C3 Fe1 C4 38.93(15)
C3 Fe1 C2 38.48(15)
C4 Fe1 C2 65.78(15)
C3 Fe1 C1 66.27(13)
C4 Fe1 C1 66.58(13)
C2 Fe1 C1 40.74(12)
C3 Fe1 C5 65.62(13)
C4 Fe1 C5 40.40(12)
C2 Fe1 C5 65.59(13)
C1 Fe1 C5 38.08(13)
C3 Fe1 S1 156.03(12)
C4 Fe1 S1 117.86(11)
C2 Fe1 S1 140.58(10)
C1 Fe1 S1 101.84(9)
C5 Fe1 S1 91.99(9)
C3 Fe1 S2 98.19(10)
C4 Fe1 S2 94.68(9)
C2 Fe1 S2 131.00(10)
C1 Fe1 S2 161.15(10)
C5 Fe1 S2 126.97(9)
S1 Fe1 S2 88.42(4)
C3 Fe1 S3 115.05(13)
C4 Fe1 S3 153.97(11)
C2 Fe1 S3 93.05(10)
C1 Fe1 S3 107.82(10)
C5 Fe1 S3 144.93(9)
S1 Fe1 S3 88.05(4)
S2 Fe1 S3 88.09(4)
C3 Fe1 Fe2 145.93(9)
C4 Fe1 Fe2 144.04(10)
C2 Fe1 Fe2 146.16(10)
C1 Fe1 Fe2 144.76(9)
C5 Fe1 Fe2 144.48(9)
S1 Fe1 Fe2 53.50(3)
S2 Fe1 Fe2 53.49(3)
S3 Fe1 Fe2 53.40(3)
C14 Fe2 C11 65.81(13)
C14 Fe2 C12 66.43(12)
C11 Fe2 C12 39.32(15)
C14 Fe2 C15 40.82(11)
C11 Fe2 C15 38.29(15)
C12 Fe2 C15 66.27(15)
C14 Fe2 C13 37.87(12)
C11 Fe2 C13 65.42(13)
C12 Fe2 C13 40.26(11)
C15 Fe2 C13 65.75(13)
C14 Fe2 S3 98.39(9)
C11 Fe2 S3 124.46(13)
C12 Fe2 S3 160.54(10)
C15 Fe2 S3 94.31(10)
C13 Fe2 S3 131.86(8)
C14 Fe2 S2 111.06(8)
C11 Fe2 S2 146.95(12)
C12 Fe2 S2 107.95(10)
C15 Fe2 S2 151.86(9)
C13 Fe2 S2 91.75(9)
S3 Fe2 S2 88.50(5)
C14 Fe2 S1 159.13(9)
C11 Fe2 S1 94.06(10)
C12 Fe2 S1 101.94(9)
C15 Fe2 S1 119.34(9)
C13 Fe2 S1 139.71(9)
S3 Fe2 S1 88.43(4)
S2 Fe2 S1 88.70(4)
C14 Fe2 Fe1 144.27(9)
C11 Fe2 Fe1 146.15(9)
C12 Fe2 Fe1 145.05(9)
C15 Fe2 Fe1 144.71(9)
C13 Fe2 Fe1 145.28(9)
S3 Fe2 Fe1 53.75(3)
S2 Fe2 Fe1 53.71(3)
S1 Fe2 Fe1 53.68(3)
C21 S1 Fe2 117.57(11)
C21 S1 Fe1 115.67(11)
Fe2 S1 Fe1 72.82(2)
C30 S2 Fe2 115.70(10)
C30 S2 Fe1 117.17(11)
Fe2 S2 Fe1 72.81(2)
C27 Si1 C29 105.8(2)
C27 Si1 C28 108.0(2)
C29 Si1 C28 109.93(17)
C27 Si1 C22 118.66(14)
C29 Si1 C22 108.08(18)
C28 Si1 C22 106.17(18)
C39 S3 Fe2 117.61(12)
C39 S3 Fe1 115.73(11)
Fe2 S3 Fe1 72.85(2)
C45 Si3 C47 106.7(2)
C45 Si3 C46 106.3(2)
C47 Si3 C46 110.61(17)
C45 Si3 C40 119.69(14)
C47 Si3 C40 107.3(2)
C46 Si3 C40 106.23(18)
C36 Si2 C38 106.8(2)
C36 Si2 C37 106.8(2)
C38 Si2 C37 109.91(17)
C36 Si2 C31 119.58(14)
C38 Si2 C31 107.41(19)
C37 Si2 C31 106.10(19)
C22 C21 C26 120.4(3)
C22 C21 S1 119.3(2)
C26 C21 S1 120.3(2)
C35 C30 C31 119.7(3)
C35 C30 S2 121.6(2)
C31 C30 S2 118.8(2)
C13 C14 C15 108.4(3)
C13 C14 C19 127.6(3)
C15 C14 C19 123.6(3)
C13 C14 Fe2 72.23(18)
C15 C14 Fe2 70.45(17)
C19 C14 Fe2 128.9(2)
C1 C5 C4 109.4(3)
C1 C5 C10 126.1(3)
C4 C5 C10 124.2(3)
C1 C5 Fe1 70.79(19)
C4 C5 Fe1 69.57(18)
C10 C5 Fe1 130.4(2)
C30 C35 C34 122.5(3)
C30 C35 H35 118.8
C34 C35 H35 118.8
C5 C1 C2 106.9(3)
C5 C1 C6 127.9(3)
C2 C1 C6 124.9(3)
C5 C1 Fe1 71.13(18)
C2 C1 Fe1 69.61(17)
C6 C1 Fe1 128.7(2)
C44 C39 C40 120.7(3)
C44 C39 S3 120.4(2)
C40 C39 S3 119.0(2)
C33 C32 C31 123.7(3)
C33 C32 H32 118.1
C31 C32 H32 118.1
C35 C34 C33 119.2(3)
C35 C34 H34 120.4
C33 C34 H34 120.4
C32 C31 C30 116.1(3)
C32 C31 Si2 113.0(2)
C30 C31 Si2 130.9(2)
C15 C11 C12 111.4(3)
C15 C11 C16 125.4(4)
C12 C11 C16 123.1(4)
C15 C11 Fe2 71.70(19)
C12 C11 Fe2 70.90(18)
C16 C11 Fe2 127.5(3)
C25 C26 C21 121.1(3)
C25 C26 H26 119.4
C21 C26 H26 119.4
C21 C22 C23 116.8(3)
C21 C22 Si1 131.1(2)
C23 C22 Si1 112.0(2)
C43 C44 C39 121.1(3)
C43 C44 H44 119.5
C39 C44 H44 119.5
C42 C43 C44 120.1(3)
C42 C43 H43 120.0
C44 C43 H43 120.0
C32 C33 C34 118.9(3)
C32 C33 H33 120.6
C34 C33 H33 120.6
C24 C23 C22 122.7(3)
C24 C23 H23 118.6
C22 C23 H23 118.6
C5 C10 H10A 109.5
C5 C10 H10B 109.5
H10A C10 H10B 109.5
C5 C10 H10C 109.5
H10A C10 H10C 109.5
H10B C10 H10C 109.5
C2 C3 C4 110.8(3)
C2 C3 C8 123.8(4)
C4 C3 C8 125.1(4)
C2 C3 Fe1 71.56(19)
C4 C3 Fe1 71.27(18)
C8 C3 Fe1 129.0(2)
C39 C40 C41 115.9(3)
C39 C40 Si3 131.4(2)
C41 C40 Si3 112.6(2)
C24 C25 C26 119.8(3)
C24 C25 H25 120.1
C26 C25 H25 120.1
Si1 C29 H29A 109.5
Si1 C29 H29B 109.5
H29A C29 H29B 109.5
Si1 C29 H29C 109.5
H29A C29 H29C 109.5
H29B C29 H29C 109.5
C43 C42 C41 119.0(3)
C43 C42 H42 120.5
C41 C42 H42 120.5
C11 C15 C14 105.9(3)
C11 C15 C20 129.2(3)
C14 C15 C20 124.6(3)
C11 C15 Fe2 70.01(19)
C14 C15 Fe2 68.72(17)
C20 C15 Fe2 130.5(3)
C25 C24 C23 119.2(3)
C25 C24 H24 120.4
C23 C24 H24 120.4
Si2 C38 H38A 109.5
Si2 C38 H38B 109.5
H38A C38 H38B 109.5
Si2 C38 H38C 109.5
H38A C38 H38C 109.5
H38B C38 H38C 109.5
C15 C20 H20A 109.5
C15 C20 H20B 109.5
H20A C20 H20B 109.5
C15 C20 H20C 109.5
H20A C20 H20C 109.5
H20B C20 H20C 109.5
C42 C41 C40 123.3(3)
C42 C41 H41 118.4
C40 C41 H41 118.4
C14 C19 H19A 109.5
C14 C19 H19B 109.5
H19A C19 H19B 109.5
C14 C19 H19C 109.5
H19A C19 H19C 109.5
H19B C19 H19C 109.5
C3 C4 C5 105.7(3)
C3 C4 C9 129.5(4)
C5 C4 C9 124.7(4)
C3 C4 Fe1 69.79(19)
C5 C4 Fe1 70.03(18)
C9 C4 Fe1 128.1(3)
Si3 C45 H45A 109.5
Si3 C45 H45B 109.5
H45A C45 H45B 109.5
Si3 C45 H45C 109.5
H45A C45 H45C 109.5
H45B C45 H45C 109.5
Si1 C28 H28A 109.5
Si1 C28 H28B 109.5
H28A C28 H28B 109.5
Si1 C28 H28C 109.5
H28A C28 H28C 109.5
H28B C28 H28C 109.5
C14 C13 C12 109.2(3)
C14 C13 C18 127.1(3)
C12 C13 C18 123.7(3)
C14 C13 Fe2 69.91(18)
C12 C13 Fe2 69.40(17)
C18 C13 Fe2 128.1(2)
C12 C17 H17A 109.5
C12 C17 H17B 109.5
H17A C17 H17B 109.5
C12 C17 H17C 109.5
H17A C17 H17C 109.5
H17B C17 H17C 109.5
Si3 C46 H46A 109.5
Si3 C46 H46B 109.5
H46A C46 H46B 109.5
Si3 C46 H46C 109.5
H46A C46 H46C 109.5
H46B C46 H46C 109.5
C11 C16 H16A 109.5
C11 C16 H16B 109.5
H16A C16 H16B 109.5
C11 C16 H16C 109.5
H16A C16 H16C 109.5
H16B C16 H16C 109.5
Si2 C36 H36A 109.5
Si2 C36 H36B 109.5
H36A C36 H36B 109.5
Si2 C36 H36C 109.5
H36A C36 H36C 109.5
H36B C36 H36C 109.5
Si1 C27 H27A 109.5
Si1 C27 H27B 109.5
H27A C27 H27B 109.5
Si1 C27 H27C 109.5
H27A C27 H27C 109.5
H27B C27 H27C 109.5
C13 C18 H18A 109.5
C13 C18 H18B 109.5
H18A C18 H18B 109.5
C13 C18 H18C 109.5
H18A C18 H18C 109.5
H18B C18 H18C 109.5
C1 C6 H6A 109.5
C1 C6 H6B 109.5
H6A C6 H6B 109.5
C1 C6 H6C 109.5
H6A C6 H6C 109.5
H6B C6 H6C 109.5
Si3 C47 H47A 109.5
Si3 C47 H47B 109.5
H47A C47 H47B 109.5
Si3 C47 H47C 109.5
H47A C47 H47C 109.5
H47B C47 H47C 109.5
Si2 C37 H37A 109.5
Si2 C37 H37B 109.5
H37A C37 H37B 109.5
Si2 C37 H37C 109.5
H37A C37 H37C 109.5
H37B C37 H37C 109.5
C4 C9 H9A 109.5
C4 C9 H9B 109.5
H9A C9 H9B 109.5
C4 C9 H9C 109.5
H9A C9 H9C 109.5
H9B C9 H9C 109.5
C3 C8 H8A 109.5
C3 C8 H8B 109.5
H8A C8 H8B 109.5
C3 C8 H8C 109.5
H8A C8 H8C 109.5
H8B C8 H8C 109.5
C2 C7 H7A 109.5
C2 C7 H7B 109.5
H7A C7 H7B 109.5
C2 C7 H7C 109.5
H7A C7 H7C 109.5
H7B C7 H7C 109.5
C3 C2 C1 107.1(3)
C3 C2 C7 129.8(3)
C1 C2 C7 123.0(3)
C3 C2 Fe1 69.96(18)
C1 C2 Fe1 69.65(18)
C7 C2 Fe1 128.3(3)
C11 C12 C13 105.1(3)
C11 C12 C17 129.3(3)
C13 C12 C17 125.3(3)
C11 C12 Fe2 69.78(18)
C13 C12 Fe2 70.33(18)
C17 C12 Fe2 129.5(3)

loop_
_geom_bond_atom_site_label_1
_geom_bond_atom_site_label_2
_geom_bond_distance
Fe1 C3 2.087(3)
Fe1 C4 2.106(3)
Fe1 C2 2.107(3)
Fe1 C1 2.108(3)
Fe1 C5 2.112(3)
Fe1 S1 2.2820(10)
Fe1 S2 2.2829(9)
Fe1 S3 2.2837(10)
Fe1 Fe2 2.7058(3)
Fe2 C14 2.096(3)
Fe2 C11 2.098(4)
Fe2 C12 2.113(3)
Fe2 C15 2.120(3)
Fe2 C13 2.125(3)
Fe2 S3 2.2733(10)
Fe2 S2 2.2766(10)
Fe2 S1 2.2768(9)
S1 C21 1.799(3)
S2 C30 1.794(3)
Si1 C27 1.871(3)
Si1 C29 1.871(4)
Si1 C28 1.881(4)
Si1 C22 1.896(3)
S3 C39 1.804(3)
Si3 C45 1.852(3)
Si3 C47 1.865(4)
Si3 C46 1.873(4)
Si3 C40 1.889(3)
Si2 C36 1.860(3)
Si2 C38 1.867(4)
Si2 C37 1.872(4)
Si2 C31 1.897(3)
C21 C22 1.402(4)
C21 C26 1.405(4)
C30 C35 1.376(4)
C30 C31 1.425(4)
C14 C13 1.370(4)
C14 C15 1.470(4)
C14 C19 1.510(4)
C5 C1 1.377(5)
C5 C4 1.457(4)
C5 C10 1.506(4)
C35 C34 1.385(4)
C35 H35 0.9300
C1 C2 1.467(4)
C1 C6 1.493(4)
C39 C44 1.393(4)
C39 C40 1.403(4)
C32 C33 1.370(4)
C32 C31 1.411(4)
C32 H32 0.9300
C34 C33 1.391(4)
C34 H34 0.9300
C11 C15 1.383(5)
C11 C12 1.417(5)
C11 C16 1.534(4)
C26 C25 1.388(4)
C26 H26 0.9300
C22 C23 1.411(4)
C44 C43 1.380(4)
C44 H44 0.9300
C43 C42 1.374(5)
C43 H43 0.9300
C33 H33 0.9300
C23 C24 1.395(5)
C23 H23 0.9300
C10 H10A 0.9600
C10 H10B 0.9600
C10 H10C 0.9600
C3 C2 1.382(5)
C3 C4 1.398(5)
C3 C8 1.536(4)
C40 C41 1.419(4)
C25 C24 1.380(5)
C25 H25 0.9300
C29 H29A 0.9600
C29 H29B 0.9600
C29 H29C 0.9600
C42 C41 1.376(5)
C42 H42 0.9300
C15 C20 1.481(4)
C24 H24 0.9300
C38 H38A 0.9600
C38 H38B 0.9600
C38 H38C 0.9600
C20 H20A 0.9600
C20 H20B 0.9600
C20 H20C 0.9600
C41 H41 0.9300
C19 H19A 0.9600
C19 H19B 0.9600
C19 H19C 0.9600
C4 C9 1.485(5)
C45 H45A 0.9600
C45 H45B 0.9600
C45 H45C 0.9600
C28 H28A 0.9600
C28 H28B 0.9600
C28 H28C 0.9600
C13 C12 1.459(4)
C13 C18 1.493(4)
C17 C12 1.487(5)
C17 H17A 0.9600
C17 H17B 0.9600
C17 H17C 0.9600
C46 H46A 0.9600
C46 H46B 0.9600
C46 H46C 0.9600
C16 H16A 0.9600
C16 H16B 0.9600
C16 H16C 0.9600
C36 H36A 0.9600
C36 H36B 0.9600
C36 H36C 0.9600
C27 H27A 0.9600
C27 H27B 0.9600
C27 H27C 0.9600
C18 H18A 0.9600
C18 H18B 0.9600
C18 H18C 0.9600
C6 H6A 0.9600
C6 H6B 0.9600
C6 H6C 0.9600
C47 H47A 0.9600
C47 H47B 0.9600
C47 H47C 0.9600
C37 H37A 0.9600
C37 H37B 0.9600
C37 H37C 0.9600
C9 H9A 0.9600
C9 H9B 0.9600
C9 H9C 0.9600
C8 H8A 0.9600
C8 H8B 0.9600
C8 H8C 0.9600
C7 C2 1.510(5)
C7 H7A 0.9600
C7 H7B 0.9600
C7 H7C 0.9600

loop_
_geom_torsion_atom_site_label_1
_geom_torsion_atom_site_label_2
_geom_torsion_atom_site_label_3
_geom_torsion_atom_site_label_4
_geom_torsion
C3 Fe1 Fe2 C14 -36.2(3)
C4 Fe1 Fe2 C14 -107.1(3)
C2 Fe1 Fe2 C14 36.1(2)
C1 Fe1 Fe2 C14 111.8(3)
C5 Fe1 Fe2 C14 -179.6(2)
S1 Fe1 Fe2 C14 164.59(14)
S2 Fe1 Fe2 C14 -75.08(14)
S3 Fe1 Fe2 C14 44.81(14)
C3 Fe1 Fe2 C11 179.4(2)
C4 Fe1 Fe2 C11 108.5(3)
C2 Fe1 Fe2 C11 -108.3(3)
C1 Fe1 Fe2 C11 -32.6(3)
C5 Fe1 Fe2 C11 36.0(3)
S1 Fe1 Fe2 C11 20.2(2)
S2 Fe1 Fe2 C11 140.5(2)
S3 Fe1 Fe2 C11 -99.6(2)
C3 Fe1 Fe2 C12 106.4(3)
C4 Fe1 Fe2 C12 35.4(2)
C2 Fe1 Fe2 C12 178.7(2)
C1 Fe1 Fe2 C12 -105.6(2)
C5 Fe1 Fe2 C12 -37.1(2)
S1 Fe1 Fe2 C12 -52.87(16)
S2 Fe1 Fe2 C12 67.46(16)
S3 Fe1 Fe2 C12 -172.66(16)
C3 Fe1 Fe2 C15 -110.0(3)
C4 Fe1 Fe2 C15 179.1(2)
C2 Fe1 Fe2 C15 -37.7(2)
C1 Fe1 Fe2 C15 38.0(2)
C5 Fe1 Fe2 C15 106.6(3)
S1 Fe1 Fe2 C15 90.79(16)
S2 Fe1 Fe2 C15 -148.88(17)
S3 Fe1 Fe2 C15 -29.00(16)
C3 Fe1 Fe2 C13 32.3(3)
C4 Fe1 Fe2 C13 -38.7(2)
C2 Fe1 Fe2 C13 104.6(2)
C1 Fe1 Fe2 C13 -179.7(2)
C5 Fe1 Fe2 C13 -111.2(3)
S1 Fe1 Fe2 C13 -126.97(15)
S2 Fe1 Fe2 C13 -6.64(15)
S3 Fe1 Fe2 C13 113.24(14)
C3 Fe1 Fe2 S3 -81.0(2)
C4 Fe1 Fe2 S3 -151.93(17)
C2 Fe1 Fe2 S3 -8.68(18)
C1 Fe1 Fe2 S3 67.01(15)
C5 Fe1 Fe2 S3 135.59(15)
S1 Fe1 Fe2 S3 119.79(4)
S2 Fe1 Fe2 S3 -119.88(4)
C3 Fe1 Fe2 S2 38.9(2)
C4 Fe1 Fe2 S2 -32.05(17)
C2 Fe1 Fe2 S2 111.20(18)
C1 Fe1 Fe2 S2 -173.10(15)
C5 Fe1 Fe2 S2 -104.53(15)
S1 Fe1 Fe2 S2 -120.33(4)
S3 Fe1 Fe2 S2 119.88(4)
C3 Fe1 Fe2 S1 159.2(2)
C4 Fe1 Fe2 S1 88.28(17)
C2 Fe1 Fe2 S1 -128.47(18)
C1 Fe1 Fe2 S1 -52.78(15)
C5 Fe1 Fe2 S1 15.80(15)
S2 Fe1 Fe2 S1 120.33(4)
S3 Fe1 Fe2 S1 -119.79(4)
C14 Fe2 S1 C21 95.3(3)
C11 Fe2 S1 C21 80.63(18)
C12 Fe2 S1 C21 41.67(17)
C15 Fe2 S1 C21 111.00(18)
C13 Fe2 S1 C21 24.77(19)
S3 Fe2 S1 C21 -154.93(13)
S2 Fe2 S1 C21 -66.40(14)
Fe1 Fe2 S1 C21 -110.49(13)
C14 Fe2 S1 Fe1 -154.2(3)
C11 Fe2 S1 Fe1 -168.88(12)
C12 Fe2 S1 Fe1 152.17(10)
C15 Fe2 S1 Fe1 -138.51(12)
C13 Fe2 S1 Fe1 135.26(14)
S3 Fe2 S1 Fe1 -44.44(3)
S2 Fe2 S1 Fe1 44.10(3)
C3 Fe1 S1 C21 -37.8(3)
C4 Fe1 S1 C21 -25.52(16)
C2 Fe1 S1 C21 -110.5(2)
C1 Fe1 S1 C21 -95.12(16)
C5 Fe1 S1 C21 -58.01(15)
S2 Fe1 S1 C21 68.94(12)
S3 Fe1 S1 C21 157.08(12)
Fe2 Fe1 S1 C21 112.88(12)
C3 Fe1 S1 Fe2 -150.7(3)
C4 Fe1 S1 Fe2 -138.40(10)
C2 Fe1 S1 Fe2 136.63(16)
C1 Fe1 S1 Fe2 152.00(10)
C5 Fe1 S1 Fe2 -170.89(9)
S2 Fe1 S1 Fe2 -43.95(3)
S3 Fe1 S1 Fe2 44.20(3)
C14 Fe2 S2 C30 30.37(15)
C11 Fe2 S2 C30 108.1(2)
C12 Fe2 S2 C30 101.37(15)
C15 Fe2 S2 C30 28.3(3)
C13 Fe2 S2 C30 63.80(14)
S3 Fe2 S2 C30 -68.04(12)
S1 Fe2 S2 C30 -156.50(12)
Fe1 Fe2 S2 C30 -112.43(12)
C14 Fe2 S2 Fe1 142.80(10)
C11 Fe2 S2 Fe1 -139.52(18)
C12 Fe2 S2 Fe1 -146.21(9)
C15 Fe2 S2 Fe1 140.7(2)
C13 Fe2 S2 Fe1 176.22(8)
S3 Fe2 S2 Fe1 44.39(3)
S1 Fe2 S2 Fe1 -44.08(3)
C3 Fe1 S2 C30 -48.61(17)
C4 Fe1 S2 C30 -87.64(16)
C2 Fe1 S2 C30 -25.96(18)
C1 Fe1 S2 C30 -81.8(3)
C5 Fe1 S2 C30 -114.18(16)
S1 Fe1 S2 C30 154.53(12)
S3 Fe1 S2 C30 66.43(12)
Fe2 Fe1 S2 C30 110.57(12)
C3 Fe1 S2 Fe2 -159.18(12)
C4 Fe1 S2 Fe2 161.78(11)
C2 Fe1 S2 Fe2 -136.53(14)
C1 Fe1 S2 Fe2 167.6(3)
C5 Fe1 S2 Fe2 135.25(11)
S1 Fe1 S2 Fe2 43.96(3)
S3 Fe1 S2 Fe2 -44.14(3)
C14 Fe2 S3 C39 94.01(15)
C11 Fe2 S3 C39 27.66(18)
C12 Fe2 S3 C39 56.7(3)
C15 Fe2 S3 C39 53.12(15)
C13 Fe2 S3 C39 114.07(18)
S2 Fe2 S3 C39 -154.93(13)
S1 Fe2 S3 C39 -66.19(14)
Fe1 Fe2 S3 C39 -110.57(13)
C14 Fe2 S3 Fe1 -155.42(8)
C11 Fe2 S3 Fe1 138.23(12)
C12 Fe2 S3 Fe1 167.3(3)
C15 Fe2 S3 Fe1 163.69(9)
C13 Fe2 S3 Fe1 -135.35(12)
S2 Fe2 S3 Fe1 -44.35(3)
S1 Fe2 S3 Fe1 44.39(3)
C3 Fe1 S3 C39 -104.70(18)
C4 Fe1 S3 C39 -106.1(2)
C2 Fe1 S3 C39 -71.89(16)
C1 Fe1 S3 C39 -33.14(16)
C5 Fe1 S3 C39 -22.0(2)
S1 Fe1 S3 C39 68.67(14)
S2 Fe1 S3 C39 157.15(13)
Fe2 Fe1 S3 C39 112.94(14)
C3 Fe1 S3 Fe2 142.36(11)
C4 Fe1 S3 Fe2 141.0(2)
C2 Fe1 S3 Fe2 175.17(10)
C1 Fe1 S3 Fe2 -146.08(9)
C5 Fe1 S3 Fe2 -134.95(16)
S1 Fe1 S3 Fe2 -44.27(3)
S2 Fe1 S3 Fe2 44.21(3)
Fe2 S1 C21 C22 -140.1(2)
Fe1 S1 C21 C22 136.8(3)
Fe2 S1 C21 C26 39.5(3)
Fe1 S1 C21 C26 -43.7(3)
Fe2 S2 C30 C35 44.7(3)
Fe1 S2 C30 C35 -38.3(3)
Fe2 S2 C30 C31 -133.8(2)
Fe1 S2 C30 C31 143.2(2)
C11 Fe2 C14 C13 -80.5(2)
C12 Fe2 C14 C13 -37.32(18)
C15 Fe2 C14 C13 -117.7(3)
S3 Fe2 C14 C13 155.40(16)
S2 Fe2 C14 C13 63.77(18)
S1 Fe2 C14 C13 -96.6(3)
Fe1 Fe2 C14 C13 120.33(18)
C11 Fe2 C14 C15 37.23(19)
C12 Fe2 C14 C15 80.4(2)
C13 Fe2 C14 C15 117.7(3)
S3 Fe2 C14 C15 -86.88(19)
S2 Fe2 C14 C15 -178.51(17)
S1 Fe2 C14 C15 21.1(4)
Fe1 Fe2 C14 C15 -121.94(18)
C11 Fe2 C14 C19 155.2(3)
C12 Fe2 C14 C19 -161.7(3)
C15 Fe2 C14 C19 117.9(4)
C13 Fe2 C14 C19 -124.3(4)
S3 Fe2 C14 C19 31.1(3)
S2 Fe2 C14 C19 -60.6(3)
S1 Fe2 C14 C19 139.1(2)
Fe1 Fe2 C14 C19 -4.0(4)
C3 Fe1 C5 C1 82.1(2)
C4 Fe1 C5 C1 120.3(3)
C2 Fe1 C5 C1 39.7(2)
S1 Fe1 C5 C1 -106.77(18)
S2 Fe1 C5 C1 163.71(15)
S3 Fe1 C5 C1 -17.3(3)
Fe2 Fe1 C5 C1 -119.42(18)
C3 Fe1 C5 C4 -38.3(2)
C2 Fe1 C5 C4 -80.7(2)
C1 Fe1 C5 C4 -120.3(3)
S1 Fe1 C5 C4 132.9(2)
S2 Fe1 C5 C4 43.4(2)
S3 Fe1 C5 C4 -137.7(2)
Fe2 Fe1 C5 C4 120.2(2)
C3 Fe1 C5 C10 -156.4(4)
C4 Fe1 C5 C10 -118.1(4)
C2 Fe1 C5 C10 161.2(4)
C1 Fe1 C5 C10 121.5(4)
S1 Fe1 C5 C10 14.8(3)
S2 Fe1 C5 C10 -74.7(3)
S3 Fe1 C5 C10 104.2(3)
Fe2 Fe1 C5 C10 2.1(4)
C31 C30 C35 C34 -0.4(5)
S2 C30 C35 C34 -178.8(2)
C4 C5 C1 C2 -1.7(4)
C10 C5 C1 C2 172.7(3)
Fe1 C5 C1 C2 -60.7(2)
C4 C5 C1 C6 -176.1(3)
C10 C5 C1 C6 -1.8(6)
Fe1 C5 C1 C6 124.8(4)
C4 C5 C1 Fe1 59.0(2)
C10 C5 C1 Fe1 -126.6(3)
C3 Fe1 C1 C5 -80.2(2)
C4 Fe1 C1 C5 -37.6(2)
C2 Fe1 C1 C5 -117.1(3)
S1 Fe1 C1 C5 77.87(19)
S2 Fe1 C1 C5 -43.9(4)
S3 Fe1 C1 C5 169.64(17)
Fe2 Fe1 C1 C5 118.72(19)
C3 Fe1 C1 C2 36.9(2)
C4 Fe1 C1 C2 79.5(2)
C5 Fe1 C1 C2 117.1(3)
S1 Fe1 C1 C2 -165.06(19)
S2 Fe1 C1 C2 73.2(4)
S3 Fe1 C1 C2 -73.3(2)
Fe2 Fe1 C1 C2 -124.21(19)
C3 Fe1 C1 C6 155.9(3)
C4 Fe1 C1 C6 -161.5(4)
C2 Fe1 C1 C6 119.0(4)
C5 Fe1 C1 C6 -123.9(4)
S1 Fe1 C1 C6 -46.0(3)
S2 Fe1 C1 C6 -167.8(2)
S3 Fe1 C1 C6 45.7(3)
Fe2 Fe1 C1 C6 -5.2(4)
Fe2 S3 C39 C44 38.6(4)
Fe1 S3 C39 C44 -44.7(4)
Fe2 S3 C39 C40 -140.5(3)
Fe1 S3 C39 C40 136.2(3)
C30 C35 C34 C33 -0.9(5)
C33 C32 C31 C30 -0.1(5)
C33 C32 C31 Si2 179.8(3)
C35 C30 C31 C32 0.9(5)
S2 C30 C31 C32 179.4(2)
C35 C30 C31 Si2 -179.1(3)
S2 C30 C31 Si2 -0.6(5)
C36 Si2 C31 C32 179.4(3)
C38 Si2 C31 C32 -58.8(3)
C37 Si2 C31 C32 58.7(3)
C36 Si2 C31 C30 -0.7(5)
C38 Si2 C31 C30 121.1(4)
C37 Si2 C31 C30 -121.4(4)
C14 Fe2 C11 C15 -39.66(19)
C12 Fe2 C11 C15 -121.4(3)
C13 Fe2 C11 C15 -81.40(19)
S3 Fe2 C11 C15 43.8(2)
S2 Fe2 C11 C15 -131.5(2)
S1 Fe2 C11 C15 134.65(17)
Fe1 Fe2 C11 C15 118.5(2)
C14 Fe2 C11 C12 81.76(18)
C15 Fe2 C11 C12 121.4(3)
C13 Fe2 C11 C12 40.03(19)
S3 Fe2 C11 C12 165.20(15)
S2 Fe2 C11 C12 -10.1(3)
S1 Fe2 C11 C12 -103.92(18)
Fe1 Fe2 C11 C12 -120.1(2)
C14 Fe2 C11 C16 -160.6(5)
C12 Fe2 C11 C16 117.6(5)
C15 Fe2 C11 C16 -121.0(5)
C13 Fe2 C11 C16 157.6(5)
S3 Fe2 C11 C16 -77.2(4)
S2 Fe2 C11 C16 107.5(4)
S1 Fe2 C11 C16 13.7(4)
Fe1 Fe2 C11 C16 -2.5(6)
C22 C21 C26 C25 -0.3(6)
S1 C21 C26 C25 -179.8(3)
C26 C21 C22 C23 1.1(5)
S1 C21 C22 C23 -179.3(3)
C26 C21 C22 Si1 177.6(3)
S1 C21 C22 Si1 -2.9(5)
C27 Si1 C22 C21 3.4(4)
C29 Si1 C22 C21 123.8(4)
C28 Si1 C22 C21 -118.3(4)
C27 Si1 C22 C23 179.9(3)
C29 Si1 C22 C23 -59.7(3)
C28 Si1 C22 C23 58.2(3)
C40 C39 C44 C43 -0.8(6)
S3 C39 C44 C43 -179.9(3)
C39 C44 C43 C42 0.6(6)
C31 C32 C33 C34 -1.1(5)
C35 C34 C33 C32 1.6(5)
C21 C22 C23 C24 -1.1(6)
Si1 C22 C23 C24 -178.1(3)
C4 Fe1 C3 C2 -120.5(3)
C1 Fe1 C3 C2 -39.0(2)
C5 Fe1 C3 C2 -80.85(19)
S1 Fe1 C3 C2 -103.1(3)
S2 Fe1 C3 C2 152.15(17)
S3 Fe1 C3 C2 60.4(2)
Fe2 Fe1 C3 C2 121.5(2)
C2 Fe1 C3 C4 120.5(3)
C1 Fe1 C3 C4 81.55(18)
C5 Fe1 C3 C4 39.70(19)
S1 Fe1 C3 C4 17.5(4)
S2 Fe1 C3 C4 -87.30(18)
S3 Fe1 C3 C4 -179.03(15)
Fe2 Fe1 C3 C4 -118.0(2)
C4 Fe1 C3 C8 120.4(5)
C2 Fe1 C3 C8 -119.0(5)
C1 Fe1 C3 C8 -158.0(5)
C5 Fe1 C3 C8 160.1(5)
S1 Fe1 C3 C8 137.9(4)
S2 Fe1 C3 C8 33.1(5)
S3 Fe1 C3 C8 -58.6(5)
Fe2 Fe1 C3 C8 2.5(6)
C44 C39 C40 C41 0.3(6)
S3 C39 C40 C41 179.4(3)
C44 C39 C40 Si3 -177.4(3)
S3 C39 C40 Si3 1.7(6)
C45 Si3 C40 C39 -2.7(5)
C47 Si3 C40 C39 118.8(4)
C46 Si3 C40 C39 -122.8(4)
C45 Si3 C40 C41 179.5(3)
C47 Si3 C40 C41 -59.0(4)
C46 Si3 C40 C41 59.3(4)
C21 C26 C25 C24 -0.8(6)
C44 C43 C42 C41 0.1(6)
C12 C11 C15 C14 -0.4(4)
C16 C11 C15 C14 -176.9(3)
Fe2 C11 C15 C14 59.7(2)
C12 C11 C15 C20 173.5(3)
C16 C11 C15 C20 -3.1(6)
Fe2 C11 C15 C20 -126.5(4)
C12 C11 C15 Fe2 -60.0(2)
C16 C11 C15 Fe2 123.4(4)
C13 C14 C15 C11 2.2(4)
C19 C14 C15 C11 175.2(3)
Fe2 C14 C15 C11 -60.5(2)
C13 C14 C15 C20 -172.0(3)
C19 C14 C15 C20 1.0(5)
Fe2 C14 C15 C20 125.3(3)
C13 C14 C15 Fe2 62.7(2)
C19 C14 C15 Fe2 -124.3(3)
C14 Fe2 C15 C11 117.0(3)
C12 Fe2 C15 C11 36.2(2)
C13 Fe2 C15 C11 80.5(2)
S3 Fe2 C15 C11 -145.11(19)
S2 Fe2 C15 C11 120.0(3)
S1 Fe2 C15 C11 -54.5(2)
Fe1 Fe2 C15 C11 -122.0(2)
C11 Fe2 C15 C14 -117.0(3)
C12 Fe2 C15 C14 -80.84(19)
C13 Fe2 C15 C14 -36.58(18)
S3 Fe2 C15 C14 97.85(18)
S2 Fe2 C15 C14 2.9(3)
S1 Fe2 C15 C14 -171.53(15)
Fe1 Fe2 C15 C14 120.93(17)
C14 Fe2 C15 C20 -118.0(4)
C11 Fe2 C15 C20 125.0(4)
C12 Fe2 C15 C20 161.2(4)
C13 Fe2 C15 C20 -154.5(4)
S3 Fe2 C15 C20 -20.1(3)
S2 Fe2 C15 C20 -115.0(3)
S1 Fe2 C15 C20 70.5(4)
Fe1 Fe2 C15 C20 3.0(4)
C26 C25 C24 C23 0.8(6)
C22 C23 C24 C25 0.1(6)
C43 C42 C41 C40 -0.6(7)
C39 C40 C41 C42 0.4(7)
Si3 C40 C41 C42 178.5(3)
C2 C3 C4 C5 -0.3(3)
C8 C3 C4 C5 173.8(3)
Fe1 C3 C4 C5 -61.2(2)
C2 C3 C4 C9 -175.8(3)
C8 C3 C4 C9 -1.7(6)
Fe1 C3 C4 C9 123.3(4)
C2 C3 C4 Fe1 60.9(2)
C8 C3 C4 Fe1 -125.0(3)
C1 C5 C4 C3 1.3(4)
C10 C5 C4 C3 -173.2(3)
Fe1 C5 C4 C3 61.1(2)
C1 C5 C4 C9 177.0(3)
C10 C5 C4 C9 2.5(5)
Fe1 C5 C4 C9 -123.2(4)
C1 C5 C4 Fe1 -59.8(3)
C10 C5 C4 Fe1 125.7(3)
C2 Fe1 C4 C3 -36.0(2)
C1 Fe1 C4 C3 -80.70(19)
C5 Fe1 C4 C3 -116.2(3)
S1 Fe1 C4 C3 -172.07(17)
S2 Fe1 C4 C3 97.25(18)
S3 Fe1 C4 C3 2.0(3)
Fe2 Fe1 C4 C3 122.58(19)
C3 Fe1 C4 C5 116.2(3)
C2 Fe1 C4 C5 80.2(2)
C1 Fe1 C4 C5 35.46(19)
S1 Fe1 C4 C5 -55.9(2)
S2 Fe1 C4 C5 -146.59(18)
S3 Fe1 C4 C5 118.2(2)
Fe2 Fe1 C4 C5 -121.26(18)
C3 Fe1 C4 C9 -124.9(4)
C2 Fe1 C4 C9 -160.9(4)
C1 Fe1 C4 C9 154.4(4)
C5 Fe1 C4 C9 118.9(4)
S1 Fe1 C4 C9 63.0(4)
S2 Fe1 C4 C9 -27.6(4)
S3 Fe1 C4 C9 -122.9(4)
Fe2 Fe1 C4 C9 -2.3(5)
C15 C14 C13 C12 -3.1(4)
C19 C14 C13 C12 -175.8(3)
Fe2 C14 C13 C12 58.4(2)
C15 C14 C13 C18 175.3(3)
C19 C14 C13 C18 2.6(6)
Fe2 C14 C13 C18 -123.2(3)
C15 C14 C13 Fe2 -61.5(2)
C19 C14 C13 Fe2 125.8(3)
C11 Fe2 C13 C14 81.6(2)
C12 Fe2 C13 C14 120.7(3)
C15 Fe2 C13 C14 39.40(19)
S3 Fe2 C13 C14 -33.6(2)
S2 Fe2 C13 C14 -123.13(17)
S1 Fe2 C13 C14 146.83(16)
Fe1 Fe2 C13 C14 -117.78(18)
C14 Fe2 C13 C12 -120.7(3)
C11 Fe2 C13 C12 -39.09(19)
C15 Fe2 C13 C12 -81.3(2)
S3 Fe2 C13 C12 -154.28(17)
S2 Fe2 C13 C12 116.17(18)
S1 Fe2 C13 C12 26.1(3)
Fe1 Fe2 C13 C12 121.51(18)
C14 Fe2 C13 C18 122.0(3)
C11 Fe2 C13 C18 -156.4(3)
C12 Fe2 C13 C18 -117.3(4)
C15 Fe2 C13 C18 161.4(3)
S3 Fe2 C13 C18 88.4(3)
S2 Fe2 C13 C18 -1.1(3)
S1 Fe2 C13 C18 -91.2(3)
Fe1 Fe2 C13 C18 4.2(4)
C4 C3 C2 C1 -0.7(4)
C8 C3 C2 C1 -174.9(3)
Fe1 C3 C2 C1 60.0(2)
C4 C3 C2 C7 175.6(4)
C8 C3 C2 C7 1.4(5)
Fe1 C3 C2 C7 -123.7(4)
C4 C3 C2 Fe1 -60.7(2)
C8 C3 C2 Fe1 125.1(3)
C5 C1 C2 C3 1.5(4)
C6 C1 C2 C3 176.1(3)
Fe1 C1 C2 C3 -60.2(2)
C5 C1 C2 C7 -175.1(3)
C6 C1 C2 C7 -0.5(5)
Fe1 C1 C2 C7 123.2(3)
C5 C1 C2 Fe1 61.7(2)
C6 C1 C2 Fe1 -123.6(3)
C4 Fe1 C2 C3 36.4(2)
C1 Fe1 C2 C3 118.0(3)
C5 Fe1 C2 C3 80.9(2)
S1 Fe1 C2 C3 141.5(2)
S2 Fe1 C2 C3 -37.8(2)
S3 Fe1 C2 C3 -127.91(19)
Fe2 Fe1 C2 C3 -120.9(2)
C3 Fe1 C2 C1 -118.0(3)
C4 Fe1 C2 C1 -81.63(19)
C5 Fe1 C2 C1 -37.09(19)
S1 Fe1 C2 C1 23.4(3)
S2 Fe1 C2 C1 -155.81(15)
S3 Fe1 C2 C1 114.06(19)
Fe2 Fe1 C2 C1 121.03(19)
C3 Fe1 C2 C7 125.5(4)
C4 Fe1 C2 C7 161.9(4)
C1 Fe1 C2 C7 -116.5(4)
C5 Fe1 C2 C7 -153.6(4)
S1 Fe1 C2 C7 -93.1(3)
S2 Fe1 C2 C7 87.7(4)
S3 Fe1 C2 C7 -2.4(4)
Fe2 Fe1 C2 C7 4.5(5)
C15 C11 C12 C13 -1.4(3)
C16 C11 C12 C13 175.2(3)
Fe2 C11 C12 C13 -61.9(2)
C15 C11 C12 C17 -174.5(3)
C16 C11 C12 C17 2.2(6)
Fe2 C11 C12 C17 125.0(4)
C15 C11 C12 Fe2 60.5(2)
C16 C11 C12 Fe2 -122.9(3)
C14 C13 C12 C11 2.8(4)
C18 C13 C12 C11 -175.6(3)
Fe2 C13 C12 C11 61.6(2)
C14 C13 C12 C17 176.2(3)
C18 C13 C12 C17 -2.2(5)
Fe2 C13 C12 C17 -125.0(4)
C14 C13 C12 Fe2 -58.7(2)
C18 C13 C12 Fe2 122.8(3)
C14 Fe2 C12 C11 -80.04(19)
C15 Fe2 C12 C11 -35.3(2)
C13 Fe2 C12 C11 -115.2(3)
S3 Fe2 C12 C11 -39.2(4)
S2 Fe2 C12 C11 174.25(18)
S1 Fe2 C12 C11 81.72(19)
Fe1 Fe2 C12 C11 122.76(19)
C14 Fe2 C12 C13 35.15(18)
C11 Fe2 C12 C13 115.2(3)
C15 Fe2 C12 C13 79.91(18)
S3 Fe2 C12 C13 76.0(3)
S2 Fe2 C12 C13 -70.56(19)
S1 Fe2 C12 C13 -163.09(17)
Fe1 Fe2 C12 C13 -122.05(18)
C14 Fe2 C12 C17 155.2(4)
C11 Fe2 C12 C17 -124.8(4)
C15 Fe2 C12 C17 -160.1(4)
C13 Fe2 C12 C17 120.0(4)
S3 Fe2 C12 C17 -164.0(3)
S2 Fe2 C12 C17 49.5(3)
S1 Fe2 C12 C17 -43.1(3)
Fe1 Fe2 C12 C17 -2.0(4)
